data_2004424
loop_
_publ_author_name
'Merino, P.'
'Merchan, F. L.'
'Tejero, T.'
'Lanaspa, A.'

_publ_section_title
;Structures of Chiral Nitrones. II.
 (<i>Z</i>)-<i>N</i>-[(2<i>S</i>)-2-(<i>tert</i>-Butoxycarbonylamino)propylidene]benzylamine
 <i>N</i>-Oxide
;
_journal_issue 1
_journal_name_full 'Acta Crystallographica Section C'
_journal_page_first 218
_journal_page_last 219
_journal_paper_doi 10.1107/S0108270195009358
_journal_volume 52
_journal_year 1996
_chemical_formula_sum 'C15 H22 N2 O3'
_chemical_formula_weight 278.35
_chemical_melting_point 367
_chemical_name_systematic
;
 (Z)-N-[(2S)-2-(tert-butoxycarbonylamino)propylidene]benzylamine
N-oxide
;
_space_group_IT_number 19
_symmetry_cell_setting orthorhombic
_symmetry_space_group_name_Hall 'P 2ac 2ab'
_symmetry_space_group_name_H-M 'P 21 21 21'
_audit_creation_method SHELXL
_cell_angle_alpha 90.00
_cell_angle_beta 90.00
_cell_angle_gamma 90.00
_cell_formula_units_Z 4
_cell_length_a 5.9160(10)
_cell_length_b 13.112(3)
_cell_length_c 20.253(4)
_cell_measurement_reflns_used 39
_cell_measurement_temperature 223(2)
_cell_measurement_theta_max 25.136
_cell_measurement_theta_min 12.237
_cell_volume 1571.0(5)
_computing_cell_refinement XSCANS
_computing_data_collection 'XSCANS (Siemens, 1991)'
_computing_data_reduction XSCANS
_computing_molecular_graphics SHELXTL93
_computing_publication_material SHELXTL93
_computing_structure_refinement 'SHELXL93 (Sheldrick, 1993)'
_computing_structure_solution 'SHELXS-86 (Sheldrick, 1990)'
_diffrn_ambient_temperature 223(2)
_diffrn_measurement_device 'Siemens P4'
_diffrn_measurement_method '2\q/\w scans'
_diffrn_radiation_monochromator graphite
_diffrn_radiation_source 'normal sealed tube'
_diffrn_radiation_type MoK\a
_diffrn_radiation_wavelength 0.71073
_diffrn_reflns_av_R_equivalents 0.0419
_diffrn_reflns_av_sigmaI/netI 0.0402
_diffrn_reflns_limit_h_max 7
_diffrn_reflns_limit_h_min -1
_diffrn_reflns_limit_k_max 15
_diffrn_reflns_limit_k_min -1
_diffrn_reflns_limit_l_max 24
_diffrn_reflns_limit_l_min -1
_diffrn_reflns_number 2193
_diffrn_reflns_theta_max 24.98
_diffrn_reflns_theta_min 1.85
_diffrn_standards_decay_% '7.68 (corrected)'
_diffrn_standards_interval_count 97
_diffrn_standards_number 3
_exptl_absorpt_coefficient_mu 0.082
_exptl_absorpt_correction_type none
_exptl_crystal_colour Colourless
_exptl_crystal_density_diffrn 1.177
_exptl_crystal_density_method none
_exptl_crystal_description 'Transparent block'
_exptl_crystal_F_000 600
_exptl_crystal_size_max 0.6
_exptl_crystal_size_mid 0.4
_exptl_crystal_size_min 0.3
_refine_diff_density_max 0.179
_refine_diff_density_min -0.193
_refine_ls_extinction_method none
_refine_ls_goodness_of_fit_all 1.070
_refine_ls_goodness_of_fit_obs 1.078
_refine_ls_hydrogen_treatment 'H atoms riding'
_refine_ls_matrix_type full
_refine_ls_number_parameters 185
_refine_ls_number_reflns 2010
_refine_ls_number_restraints 0
_refine_ls_restrained_S_all 1.070
_refine_ls_restrained_S_obs 1.078
_refine_ls_R_factor_all 0.0524
_refine_ls_R_factor_obs 0.0416
_refine_ls_shift/esd_max 0.001
_refine_ls_shift/esd_mean 0.000
_refine_ls_structure_factor_coef Fsqd
_refine_ls_weighting_scheme
;calc w = 1/[\s^2^(F~o~^2^)+(0.0620P)^2^+0.1528P] where
P = (F~o~^2^+2F~c~^2^)/3
;
_refine_ls_wR_factor_all 0.1078
_refine_ls_wR_factor_obs 0.0999
_reflns_number_observed 1729
_reflns_number_total 2010
_reflns_observed_criterion >2sigma(I)
_cod_data_source_file na1197.cif
_cod_data_source_block ala1
_cod_depositor_comments
;
The following automatic conversions were performed:
'_symmetry_cell_setting' value 'Orthorhombic' changed to 'orthorhombic'
according to '/home/saulius/struct/CIF-dictionaries/cif_core.dic'
dictionary named 'cif_core.dic' version 2.4.1 from 2010-06-29.

Automatic conversion script
Id: cif_fix_enum 1527 2010-12-29 10:47:43Z saulius 

The following automatic conversions were performed:

'_symmetry_cell_setting' value 'Orthorhombic' changed to
'orthorhombic' according to
/home/saulius/struct/CIF-dictionaries/cif_core.dic dictionary named
'cif_core.dic' version 2.4.1 from
2010-06-29.

'_exptl_absorpt_correction_type' value 'None' changed to
'none' according to
/home/saulius/struct/CIF-dictionaries/cif_core.dic dictionary named
'cif_core.dic' version 2.4.1 from 2010-06-29.

'_geom_bond_publ_flag'
value 'Yes' changed to 'yes' according to
/home/saulius/struct/CIF-dictionaries/cif_core.dic dictionary named
'cif_core.dic' version 2.4.1 from 2010-06-29 (20
times).

'_geom_angle_publ_flag' value 'Yes' changed to 'yes'
according to /home/saulius/struct/CIF-dictionaries/cif_core.dic
dictionary named 'cif_core.dic' version 2.4.1 from 2010-06-29 (27
times).

'_geom_torsion_publ_flag' value 'Yes' changed to 'yes'
according to /home/saulius/struct/CIF-dictionaries/cif_core.dic
dictionary named 'cif_core.dic' version 2.4.1 from 2010-06-29 (9
times).

Automatic conversion script
Id: cif_fix_values 1715 2011-07-08 13:25:40Z adriana 
;
_cod_database_code 2004424

loop_
_symmetry_equiv_pos_as_xyz
'x, y, z'
'-x+1/2, -y, z+1/2'
'-x, y+1/2, -z+1/2'
'x+1/2, -y+1/2, -z'

loop_
_atom_site_aniso_label
_atom_site_aniso_U_11
_atom_site_aniso_U_22
_atom_site_aniso_U_33
_atom_site_aniso_U_12
_atom_site_aniso_U_13
_atom_site_aniso_U_23
O1 0.0356(10) 0.0273(8) 0.0498(10) 0.0037(9) 0.0013(9) -0.0062(8)
O2 0.0526(12) 0.0339(9) 0.0413(9) 0.0084(10) -0.0097(10) 0.0002(8)
N1 0.0319(11) 0.0259(10) 0.0340(10) 0.0019(10) -0.0057(10) -0.0034(8)
O3 0.0420(10) 0.0291(8) 0.0376(9) -0.0027(9) -0.0092(9) -0.0027(7)
N2 0.0373(11) 0.0235(10) 0.0453(11) 0.0031(10) -0.0118(11) 0.0006(9)
C1 0.0334(13) 0.0284(12) 0.0389(12) 0.0034(12) -0.0025(12) -0.0040(11)
C11 0.0297(13) 0.0271(12) 0.0307(11) 0.0018(12) 0.0042(11) 0.0004(10)
C2 0.0324(13) 0.0247(12) 0.0412(13) 0.0026(12) -0.0042(12) -0.0028(10)
C12 0.0318(14) 0.0379(13) 0.0305(12) -0.0027(13) -0.0015(12) -0.0045(11)
C5 0.0337(14) 0.0265(11) 0.0392(12) 0.0061(12) 0.0011(12) -0.0046(10)
C4 0.0299(13) 0.0315(13) 0.0406(13) 0.0021(12) -0.0030(12) -0.0018(10)
C10 0.041(2) 0.047(2) 0.0455(14) 0.0014(15) -0.0051(14) -0.0041(12)
C13 0.052(2) 0.0396(14) 0.049(2) -0.0073(14) -0.009(2) -0.0088(13)
C6 0.039(2) 0.0415(15) 0.052(2) -0.0018(14) -0.0012(15) 0.0022(13)
C3 0.047(2) 0.0396(14) 0.0414(13) 0.0016(14) -0.0053(14) -0.0072(12)
C9 0.064(2) 0.067(2) 0.041(2) 0.019(2) -0.010(2) 0.0030(15)
C14 0.037(2) 0.063(2) 0.063(2) -0.004(2) 0.005(2) -0.014(2)
C7 0.058(2) 0.047(2) 0.070(2) 0.002(2) 0.018(2) 0.016(2)
C8 0.072(2) 0.059(2) 0.049(2) 0.020(2) 0.014(2) 0.0184(15)
C15 0.065(2) 0.057(2) 0.0348(13) -0.006(2) 0.002(2) -0.0067(13)

loop_
_atom_site_label
_atom_site_occupancy
_atom_site_fract_x
_atom_site_fract_y
_atom_site_fract_z
_atom_site_U_iso_or_equiv
_atom_site_thermal_displace_type
_atom_site_calc_flag
_atom_site_refinement_flags
_atom_site_type_symbol
O1 1 0.0114(3) 0.23203(12) 0.27315(9) 0.0376(4) Uani d . O
O2 1 0.4041(3) 0.48101(13) 0.35813(8) 0.0426(5) Uani d . O
N1 1 -0.1369(4) 0.30125(15) 0.28955(9) 0.0306(5) Uani d . N
O3 1 0.3358(3) 0.65110(12) 0.34419(8) 0.0362(4) Uani d . O
N2 1 0.1642(4) 0.54074(15) 0.27922(10) 0.0353(5) Uani d . N
H(N) 1 0.1032(4) 0.59511(15) 0.26224(10) 0.031(7) Uiso calc R H
C1 1 -0.1023(5) 0.3986(2) 0.28363(12) 0.0336(6) Uani d . C
H1 1 -0.2122(5) 0.4440(2) 0.29973(12) 0.063(4) Uiso calc R H
C11 1 0.3097(4) 0.5506(2) 0.32999(11) 0.0291(5) Uani d . C
C2 1 0.1066(5) 0.4411(2) 0.25205(12) 0.0328(6) Uani d . C
H2 1 0.2339(5) 0.3937(2) 0.26006(12) 0.034(4) Uiso calc R H
C12 1 0.4912(5) 0.6862(2) 0.39605(12) 0.0334(6) Uani d . C
C5 1 -0.3538(5) 0.1999(2) 0.37511(12) 0.0331(6) Uani d . C
C4 1 -0.3612(4) 0.2633(2) 0.31265(12) 0.0340(6) Uani d . C
H4A 1 -0.4290(4) 0.2223(2) 0.27740(12) 0.034(4) Uiso calc R H
H4B 1 -0.4602(4) 0.3221(2) 0.32022(12) 0.034(4) Uiso calc R H
C10 1 -0.1776(5) 0.2041(2) 0.42059(13) 0.0445(7) Uani d . C
H10 1 -0.0484(5) 0.2435(2) 0.41168(13) 0.063(4) Uiso calc R H
C13 1 0.4561(6) 0.8010(2) 0.39415(14) 0.0470(7) Uani d . C
H13A 1 0.3007(6) 0.8167(2) 0.40556(14) 0.072(3) Uiso calc R H
H13B 1 0.4883(6) 0.8262(2) 0.35010(14) 0.072(3) Uiso calc R H
H13C 1 0.5568(6) 0.8334(2) 0.42556(14) 0.072(3) Uiso calc R H
C6 1 -0.5418(5) 0.1405(2) 0.38883(14) 0.0443(7) Uani d . C
H6 1 -0.6610(5) 0.1372(2) 0.35820(14) 0.063(4) Uiso calc R H
C3 1 0.0678(5) 0.4501(2) 0.17726(12) 0.0428(7) Uani d . C
H3A 1 0.2023(5) 0.4776(2) 0.15648(12) 0.072(3) Uiso calc R H
H3B 1 -0.0591(5) 0.4952(2) 0.16896(12) 0.072(3) Uiso calc R H
H3C 1 0.0355(5) 0.3832(2) 0.15913(12) 0.072(3) Uiso calc R H
C9 1 -0.1943(7) 0.1495(3) 0.47945(14) 0.0577(9) Uani d . C
H9 1 -0.0762(7) 0.1525(3) 0.51045(14) 0.063(4) Uiso calc R H
C14 1 0.7333(5) 0.6591(2) 0.3783(2) 0.0543(8) Uani d . C
H14A 1 0.7522(5) 0.5857(2) 0.3798(2) 0.072(3) Uiso calc R H
H14B 1 0.8355(5) 0.6908(2) 0.4096(2) 0.072(3) Uiso calc R H
H14C 1 0.7668(5) 0.6836(2) 0.3342(2) 0.072(3) Uiso calc R H
C7 1 -0.5559(6) 0.0855(2) 0.4476(2) 0.0582(9) Uani d . C
H7 1 -0.6833(6) 0.0449(2) 0.4564(2) 0.063(4) Uiso calc R H
C8 1 -0.3831(7) 0.0911(3) 0.4925(2) 0.0601(10) Uani d . C
H8 1 -0.3932(7) 0.0548(3) 0.5324(2) 0.063(4) Uiso calc R H
C15 1 0.4221(6) 0.6426(2) 0.46255(13) 0.0523(8) Uani d . C
H15A 1 0.2670(6) 0.6615(2) 0.47201(13) 0.072(3) Uiso calc R H
H15B 1 0.5204(6) 0.6695(2) 0.49668(13) 0.072(3) Uiso calc R H
H15C 1 0.4348(6) 0.5688(2) 0.46141(13) 0.072(3) Uiso calc R H

loop_
_atom_type_symbol
_atom_type_description
_atom_type_scat_dispersion_real
_atom_type_scat_dispersion_imag
_atom_type_scat_source
C C 0.0033 0.0016 'International Tables Vol C Tables 4.2.6.8 and 6.1.1.4'
H H 0.0000 0.0000 'International Tables Vol C Tables 4.2.6.8 and 6.1.1.4'
N N 0.0061 0.0033 'International Tables Vol C Tables 4.2.6.8 and 6.1.1.4'
O O 0.0106 0.0060 'International Tables Vol C Tables 4.2.6.8 and 6.1.1.4'

loop_
_geom_angle_atom_site_label_1
_geom_angle_atom_site_label_2
_geom_angle_atom_site_label_3
_geom_angle
_geom_angle_publ_flag
C1 N1 O1 123.6(2) yes
C1 N1 C4 119.8(2) yes
O1 N1 C4 116.5(2) yes
C11 O3 C12 121.8(2) yes
C11 N2 C2 121.6(2) yes
C11 N2 H(N) 119.21(13) ?
C2 N2 H(N) 119.21(13) ?
N1 C1 C2 122.4(2) yes
N1 C1 H1 118.82(15) ?
C2 C1 H1 118.82(13) ?
O2 C11 N2 125.5(2) yes
O2 C11 O3 125.4(2) yes
N2 C11 O3 109.1(2) yes
N2 C2 C1 111.4(2) yes
N2 C2 C3 109.8(2) yes
C1 C2 C3 109.0(2) yes
N2 C2 H2 108.87(14) ?
C1 C2 H2 108.87(13) ?
C3 C2 H2 108.87(15) ?
O3 C12 C14 110.4(2) yes
O3 C12 C13 101.9(2) yes
C14 C12 C13 110.8(3) yes
O3 C12 C15 110.3(2) yes
C14 C12 C15 112.0(3) yes
C13 C12 C15 111.0(2) yes
C6 C5 C10 119.4(2) yes
C6 C5 C4 116.9(2) yes
C10 C5 C4 123.5(2) yes
N1 C4 C5 114.8(2) yes
N1 C4 H4A 108.57(12) ?
C5 C4 H4A 108.57(13) ?
N1 C4 H4B 108.57(12) ?
C5 C4 H4B 108.57(13) ?
H4A C4 H4B 107.5 ?
C5 C10 C9 119.5(3) yes
C5 C10 H10 120.3(2) ?
C9 C10 H10 120.3(2) ?
C12 C13 H13A 109.5(2) ?
C12 C13 H13B 109.47(15) ?
H13A C13 H13B 109.5 ?
C12 C13 H13C 109.5(2) ?
H13A C13 H13C 109.5 ?
H13B C13 H13C 109.5 ?
C5 C6 C7 120.6(3) yes
C5 C6 H6 119.7(2) ?
C7 C6 H6 119.7(2) ?
C2 C3 H3A 109.5(2) ?
C2 C3 H3B 109.47(15) ?
H3A C3 H3B 109.5 ?
C2 C3 H3C 109.47(14) ?
H3A C3 H3C 109.5 ?
H3B C3 H3C 109.5 ?
C8 C9 C10 120.4(3) yes
C8 C9 H9 119.8(2) ?
C10 C9 H9 119.8(2) ?
C12 C14 H14A 109.5(2) ?
C12 C14 H14B 109.47(15) ?
H14A C14 H14B 109.5 ?
C12 C14 H14C 109.5(2) ?
H14A C14 H14C 109.5 ?
H14B C14 H14C 109.5 ?
C8 C7 C6 119.6(3) yes
C8 C7 H7 120.2(2) ?
C6 C7 H7 120.2(2) ?
C7 C8 C9 120.5(3) yes
C7 C8 H8 119.8(2) ?
C9 C8 H8 119.8(2) ?
C12 C15 H15A 109.5(2) ?
C12 C15 H15B 109.5(2) ?
H15A C15 H15B 109.5 ?
C12 C15 H15C 109.47(15) ?
H15A C15 H15C 109.5 ?
H15B C15 H15C 109.5 ?

loop_
_geom_bond_atom_site_label_1
_geom_bond_atom_site_label_2
_geom_bond_distance
_geom_bond_publ_flag
O1 N1 1.306(3) yes
O2 C11 1.213(3) yes
N1 C1 1.298(3) yes
N1 C4 1.492(3) yes
O3 C11 1.357(3) yes
O3 C12 1.470(3) yes
N2 C11 1.347(3) yes
N2 C2 1.458(3) yes
N2 H(N) 0.87 ?
C1 C2 1.499(4) yes
C1 H1 0.94 ?
C2 C3 1.537(3) yes
C2 H2 0.99 ?
C12 C14 1.518(4) yes
C12 C13 1.520(4) yes
C12 C15 1.519(4) yes
C5 C6 1.386(4) yes
C5 C10 1.392(4) yes
C5 C4 1.515(3) yes
C4 H4A 0.98 ?
C4 H4B 0.98 ?
C10 C9 1.394(4) yes
C10 H10 0.94 ?
C13 H13A 0.97 ?
C13 H13B 0.97 ?
C13 H13C 0.97 ?
C6 C7 1.394(4) yes
C6 H6 0.94 ?
C3 H3A 0.97 ?
C3 H3B 0.97 ?
C3 H3C 0.97 ?
C9 C8 1.380(5) yes
C9 H9 0.94 ?
C14 H14A 0.97 ?
C14 H14B 0.97 ?
C14 H14C 0.97 ?
C7 C8 1.369(5) yes
C7 H7 0.94 ?
C8 H8 0.94 ?
C15 H15A 0.97 ?
C15 H15B 0.97 ?
C15 H15C 0.97 ?

loop_
_geom_torsion_atom_site_label_1
_geom_torsion_atom_site_label_2
_geom_torsion_atom_site_label_3
_geom_torsion_atom_site_label_4
_geom_torsion
_geom_torsion_publ_flag
O1 N1 C1 C2 5.0(4) yes
H1 C1 N1 C4 9 yes
C4 N1 C1 C2 -171.4(2) yes
C4 C5 C6 C7 -175.3(2) yes
C5 C6 C7 C8 0.6(4) yes
C6 C7 C8 C9 -0.9(5) yes
C7 C8 C9 C10 0.4(5) yes
N2 C11 O2 O3 179.2(4) yes
O1 N1 C1 H1 -175 yes

loop_
_cod_related_entry_id
_cod_related_entry_database
_cod_related_entry_code
1 ChemSpider 21187045
